data_7201696
loop_
_publ_author_name
'Baruah, Jubaraj B.'
'Karmakar, Anirban'
'Barooah, Nilotpal'

_publ_section_title
;
 Solvent induced symmetry non-equivalence in the crystal lattice of
 7-carboxymethyl-1,3,6,8-tetraoxo-3,6,7,8-tetrahydro-1H-benzo[lmn][3,8]phenathrolin-2-yl)
 acetic acid
;
_journal_issue 2
_journal_name_full CrystEngComm
_journal_page_first 151
_journal_paper_doi 10.1039/b712967j
_journal_volume 10
_journal_year 2008
_chemical_formula_sum 'C21 H17 N3 O9'
_chemical_formula_weight 455.38
_chemical_name_systematic
;
?
;
_space_group_IT_number 14
_symmetry_cell_setting monoclinic
_symmetry_space_group_name_Hall '-P 2ybc'
_symmetry_space_group_name_H-M 'P 1 21/c 1'
_atom_sites_solution_hydrogens geom
_atom_sites_solution_primary direct
_atom_sites_solution_secondary difmap
_audit_creation_method SHELXL-97
_cell_angle_alpha 90.00
_cell_angle_beta 95.869(3)
_cell_angle_gamma 90.00
_cell_formula_units_Z 4
_cell_length_a 4.94520(10)
_cell_length_b 32.4040(8)
_cell_length_c 12.4720(4)
_cell_measurement_temperature 296(2)
_cell_volume 1988.09(9)
_computing_cell_refinement 'Bruker SMART'
_computing_data_collection 'Bruker SMART'
_computing_data_reduction 'Bruker SAINT'
_computing_molecular_graphics 'Bruker SHELXTL'
_computing_publication_material 'Bruker SHELXTL'
_computing_structure_refinement 'SHELXL-97 (Sheldrick, 1997)'
_computing_structure_solution 'SHELXS-97 (Sheldrick, 1990)'
_diffrn_ambient_temperature 296(2)
_diffrn_measured_fraction_theta_full 0.960
_diffrn_measured_fraction_theta_max 0.960
_diffrn_measurement_device_type 'CCD area detector'
_diffrn_measurement_method 'phi and omega scans'
_diffrn_radiation_monochromator graphite
_diffrn_radiation_source 'fine-focus sealed tube'
_diffrn_radiation_type MoK\a
_diffrn_radiation_wavelength 0.71073
_diffrn_reflns_av_R_equivalents 0.0342
_diffrn_reflns_av_sigmaI/netI 0.0374
_diffrn_reflns_limit_h_max 5
_diffrn_reflns_limit_h_min -5
_diffrn_reflns_limit_k_max 39
_diffrn_reflns_limit_k_min -39
_diffrn_reflns_limit_l_max 14
_diffrn_reflns_limit_l_min -15
_diffrn_reflns_number 11690
_diffrn_reflns_theta_full 26.00
_diffrn_reflns_theta_max 26.00
_diffrn_reflns_theta_min 4.14
_exptl_absorpt_coefficient_mu 0.121
_exptl_absorpt_correction_type none
_exptl_crystal_colour brown
_exptl_crystal_density_diffrn 1.521
_exptl_crystal_density_method 'not measured'
_exptl_crystal_description needles
_exptl_crystal_F_000 944
_exptl_crystal_size_max 0.41
_exptl_crystal_size_mid 0.21
_exptl_crystal_size_min 0.10
_refine_diff_density_max 0.168
_refine_diff_density_min -0.215
_refine_diff_density_rms 0.035
_refine_ls_extinction_method none
_refine_ls_goodness_of_fit_ref 1.023
_refine_ls_hydrogen_treatment mixed
_refine_ls_matrix_type full
_refine_ls_number_parameters 344
_refine_ls_number_reflns 3738
_refine_ls_number_restraints 0
_refine_ls_restrained_S_all 1.023
_refine_ls_R_factor_all 0.0852
_refine_ls_R_factor_gt 0.0468
_refine_ls_shift/su_max 0.001
_refine_ls_shift/su_mean 0.000
_refine_ls_structure_factor_coef Fsqd
_refine_ls_weighting_details 'calc w=1/[\s^2^(Fo^2^)+(0.0604P)^2^+0.2265P] where P=(Fo^2^+2Fc^2^)/3'
_refine_ls_weighting_scheme calc
_refine_ls_wR_factor_gt 0.1123
_refine_ls_wR_factor_ref 0.1336
_reflns_number_gt 2297
_reflns_number_total 3738
_reflns_threshold_expression >2sigma(I)
_cod_data_source_file b712967j.txt
_cod_data_source_block npgi_0m
_cod_depositor_comments
;
The following automatic conversions were performed:
'_symmetry_cell_setting' value 'Monoclinic' changed to 'monoclinic'
according to '/home/saulius/struct/CIF-dictionaries/cif_core.dic'
dictionary named 'cif_core.dic' version 2.4.1 from 2010-06-29.

Automatic conversion script
Id: cif_fix_enum 1527 2010-12-29 10:47:43Z saulius 
;
_cod_original_sg_symbol_H-M P2(1)/c
_cod_database_code 7201696

loop_
_symmetry_equiv_pos_as_xyz
'x, y, z'
'-x, y+1/2, -z+1/2'
'-x, -y, -z'
'x, -y-1/2, z-1/2'

loop_
_atom_site_label
_atom_site_type_symbol
_atom_site_fract_x
_atom_site_fract_y
_atom_site_fract_z
_atom_site_U_iso_or_equiv
_atom_site_adp_type
_atom_site_occupancy
_atom_site_symmetry_multiplicity
_atom_site_calc_flag
_atom_site_refinement_flags
_atom_site_disorder_assembly
_atom_site_disorder_group
O1 O 0.6231(4) 0.44149(5) 0.69632(13) 0.0612(5) Uani 1 1 d . . .
O6 O 0.4054(4) 0.62627(5) 1.05696(13) 0.0634(5) Uani 1 1 d . . .
O2 O -0.0240(4) 0.37098(5) 0.49024(15) 0.0765(6) Uani 1 1 d . . .
O5 O -0.1478(4) 0.55559(5) 0.81082(15) 0.0687(5) Uani 1 1 d . . .
C14 C 0.4263(4) 0.51826(5) 0.98632(15) 0.0377(5) Uani 1 1 d . . .
C6 C -0.0523(5) 0.44355(6) 0.47730(17) 0.0467(6) Uani 1 1 d . . .
C5 C 0.0588(5) 0.48114(6) 0.51902(16) 0.0417(5) Uani 1 1 d . . .
C4 C 0.2864(5) 0.48182(6) 0.59688(16) 0.0443(5) Uani 1 1 d . . .
C15 C 0.5082(5) 0.55548(6) 1.03887(16) 0.0414(5) Uani 1 1 d . . .
C13 C 0.2004(5) 0.51672(6) 0.90813(16) 0.0419(5) Uani 1 1 d . . .
C16 C 0.3497(5) 0.59336(6) 1.01352(17) 0.0457(6) Uani 1 1 d . . .
C3 C 0.4160(5) 0.44281(7) 0.63482(17) 0.0480(6) Uani 1 1 d . . .
C7 C 0.0660(5) 0.40437(7) 0.51971(18) 0.0536(6) Uani 1 1 d . . .
C1 C 0.2002(5) 0.34265(7) 0.69382(19) 0.0517(6) Uani 1 1 d . . .
C12 C 0.0445(5) 0.55469(6) 0.87920(18) 0.0478(6) Uani 1 1 d . . .
C2 C 0.4011(6) 0.36666(8) 0.6368(3) 0.0588(7) Uani 1 1 d . . .
C11 C -0.0309(6) 0.62817(7) 0.9120(3) 0.0580(7) Uani 1 1 d . . .
C10 C 0.1094(6) 0.65615(7) 0.8401(2) 0.0555(6) Uani 1 1 d . . .
O4 O 0.0369(4) 0.35786(5) 0.74672(15) 0.0641(5) Uani 1 1 d . . .
O8 O 0.3052(4) 0.64737(5) 0.79644(16) 0.0757(6) Uani 1 1 d . . .
O7 O -0.0147(4) 0.69212(6) 0.83170(19) 0.0818(6) Uani 1 1 d . . .
O3 O 0.2318(4) 0.30252(5) 0.68309(16) 0.0746(6) Uani 1 1 d . . .
C17 C 0.7323(5) 0.55620(7) 1.11351(17) 0.0450(6) Uani 1 1 d . . .
C18 C 0.1230(5) 0.47985(6) 0.85967(18) 0.0445(6) Uani 1 1 d . . .
C9 C 0.3879(6) 0.51896(7) 0.63686(19) 0.0498(6) Uani 1 1 d . . .
C8 C -0.2696(5) 0.44382(7) 0.39977(18) 0.0518(6) Uani 1 1 d . . .
N1 N 0.2897(4) 0.40639(5) 0.59713(15) 0.0513(5) Uani 1 1 d . . .
N2 N 0.1251(4) 0.59043(5) 0.93650(15) 0.0478(5) Uani 1 1 d . . .
N3 N 0.5964(5) 0.25326(6) 0.91155(17) 0.0671(6) Uani 1 1 d . . .
C19 C 0.7418(6) 0.27350(8) 0.8471(2) 0.0625(7) Uani 1 1 d . . .
O9 O 0.8812(4) 0.25749(5) 0.78065(16) 0.0746(6) Uani 1 1 d . . .
C21 C 0.4405(7) 0.27353(9) 0.9889(2) 0.0844(9) Uani 1 1 d . . .
H21A H 0.4447 0.3028 0.9781 0.127 Uiso 1 1 calc R . .
H21B H 0.5179 0.2671 1.0607 0.127 Uiso 1 1 calc R . .
H21C H 0.2557 0.2640 0.9791 0.127 Uiso 1 1 calc R . .
C20 C 0.5824(11) 0.20854(9) 0.9075(3) 0.145(2) Uani 1 1 d . . .
H20A H 0.5872 0.1994 0.8345 0.218 Uiso 1 1 calc R . .
H20B H 0.4163 0.1995 0.9337 0.218 Uiso 1 1 calc R . .
H20C H 0.7344 0.1971 0.9518 0.218 Uiso 1 1 calc R . .
H8 H -0.348(4) 0.4182(6) 0.3712(16) 0.045(6) Uiso 1 1 d . . .
H9 H 0.533(5) 0.5187(7) 0.6872(19) 0.056(7) Uiso 1 1 d . . .
H18 H -0.019(5) 0.4787(6) 0.8112(17) 0.045(7) Uiso 1 1 d . . .
H17 H 0.792(4) 0.5808(6) 1.1499(16) 0.046(6) Uiso 1 1 d . . .
H2A H 0.549(7) 0.3734(9) 0.687(2) 0.098(11) Uiso 1 1 d . . .
H2B H 0.451(5) 0.3508(8) 0.574(2) 0.071(8) Uiso 1 1 d . . .
H11B H -0.209(6) 0.6196(8) 0.874(2) 0.078(9) Uiso 1 1 d . . .
H11A H -0.051(5) 0.6430(8) 0.979(2) 0.071(8) Uiso 1 1 d . . .
H19 H 0.730(5) 0.3047(8) 0.8536(18) 0.064(7) Uiso 1 1 d . . .
H7 H 0.064(9) 0.7120(14) 0.781(3) 0.159(16) Uiso 1 1 d . . .
H3 H 0.082(9) 0.2856(13) 0.726(3) 0.147(14) Uiso 1 1 d . . .

loop_
_atom_site_aniso_label
_atom_site_aniso_U_11
_atom_site_aniso_U_22
_atom_site_aniso_U_33
_atom_site_aniso_U_23
_atom_site_aniso_U_13
_atom_site_aniso_U_12
O1 0.0577(12) 0.0622(10) 0.0619(10) -0.0019(8) -0.0019(9) -0.0057(8)
O6 0.0767(13) 0.0375(9) 0.0759(11) -0.0113(8) 0.0080(9) -0.0006(8)
O2 0.0957(16) 0.0447(10) 0.0844(13) -0.0055(8) -0.0136(11) -0.0184(9)
O5 0.0639(13) 0.0607(11) 0.0774(12) -0.0006(9) -0.0135(10) 0.0061(9)
C14 0.0419(14) 0.0356(10) 0.0373(10) -0.0018(8) 0.0118(10) -0.0064(9)
C6 0.0535(16) 0.0479(13) 0.0398(11) -0.0042(9) 0.0099(11) -0.0143(11)
C5 0.0461(15) 0.0454(12) 0.0350(10) -0.0034(9) 0.0102(10) -0.0140(10)
C4 0.0477(15) 0.0489(13) 0.0375(11) 0.0001(9) 0.0108(11) -0.0104(10)
C15 0.0498(15) 0.0369(11) 0.0390(11) -0.0025(8) 0.0124(11) -0.0049(9)
C13 0.0454(15) 0.0408(12) 0.0411(11) -0.0010(9) 0.0127(11) -0.0026(9)
C16 0.0520(16) 0.0380(12) 0.0494(12) -0.0006(10) 0.0165(11) -0.0030(10)
C3 0.0498(16) 0.0545(14) 0.0408(12) -0.0015(10) 0.0097(12) -0.0108(11)
C7 0.0627(18) 0.0463(13) 0.0521(13) -0.0014(10) 0.0070(13) -0.0129(12)
C1 0.0531(17) 0.0422(13) 0.0590(14) -0.0015(10) 0.0025(13) -0.0001(11)
C12 0.0466(16) 0.0477(13) 0.0500(13) 0.0027(10) 0.0097(12) -0.0041(11)
C2 0.0512(18) 0.0502(14) 0.0757(18) -0.0033(13) 0.0100(15) 0.0002(12)
C11 0.0541(19) 0.0403(13) 0.0809(19) 0.0049(13) 0.0137(15) 0.0063(12)
C10 0.0548(18) 0.0404(13) 0.0706(16) 0.0065(11) 0.0041(14) 0.0045(11)
O4 0.0627(13) 0.0487(9) 0.0829(12) -0.0033(8) 0.0172(10) -0.0017(8)
O8 0.0741(15) 0.0663(12) 0.0908(13) 0.0213(9) 0.0289(12) 0.0123(10)
O7 0.0790(15) 0.0493(11) 0.1207(16) 0.0217(10) 0.0279(13) 0.0165(9)
O3 0.0865(16) 0.0396(9) 0.1011(14) -0.0009(9) 0.0254(12) 0.0041(9)
C17 0.0553(16) 0.0392(12) 0.0416(12) -0.0079(9) 0.0109(11) -0.0095(11)
C18 0.0463(16) 0.0485(13) 0.0387(12) -0.0027(10) 0.0034(11) -0.0077(11)
C9 0.0517(17) 0.0551(14) 0.0422(13) -0.0027(10) 0.0034(12) -0.0149(12)
C8 0.0627(18) 0.0451(13) 0.0477(13) -0.0055(10) 0.0065(12) -0.0174(12)
N1 0.0511(14) 0.0452(11) 0.0579(12) -0.0001(8) 0.0071(10) -0.0068(9)
N2 0.0458(13) 0.0379(10) 0.0606(11) 0.0019(8) 0.0102(10) 0.0002(8)
N3 0.0900(19) 0.0424(11) 0.0700(13) 0.0023(10) 0.0132(13) 0.0018(11)
C19 0.077(2) 0.0391(14) 0.0710(17) -0.0017(12) 0.0027(15) 0.0025(13)
O9 0.0949(16) 0.0406(9) 0.0924(13) -0.0034(9) 0.0292(12) -0.0039(9)
C21 0.098(3) 0.0697(19) 0.088(2) -0.0141(15) 0.0210(19) -0.0019(17)
C20 0.238(6) 0.0431(18) 0.175(4) 0.015(2) 0.122(4) 0.004(2)

loop_
_atom_type_symbol
_atom_type_description
_atom_type_scat_dispersion_real
_atom_type_scat_dispersion_imag
_atom_type_scat_source
C C 0.0033 0.0016 'International Tables Vol C Tables 4.2.6.8 and 6.1.1.4'
H H 0.0000 0.0000 'International Tables Vol C Tables 4.2.6.8 and 6.1.1.4'
N N 0.0061 0.0033 'International Tables Vol C Tables 4.2.6.8 and 6.1.1.4'
O O 0.0106 0.0060 'International Tables Vol C Tables 4.2.6.8 and 6.1.1.4'

loop_
_geom_angle_atom_site_label_1
_geom_angle_atom_site_label_2
_geom_angle_atom_site_label_3
_geom_angle
_geom_angle_site_symmetry_1
_geom_angle_site_symmetry_3
_geom_angle_publ_flag
C13 C14 C15 121.44(19) . . ?
C13 C14 C14 119.4(2) . 3_667 ?
C15 C14 C14 119.1(2) . 3_667 ?
C8 C6 C5 120.1(2) . . ?
C8 C6 C7 120.84(19) . . ?
C5 C6 C7 119.0(2) . . ?
C4 C5 C6 121.3(2) . . ?
C4 C5 C5 119.3(2) . 3_566 ?
C6 C5 C5 119.3(3) . 3_566 ?
C9 C4 C5 119.9(2) . . ?
C9 C4 C3 120.2(2) . . ?
C5 C4 C3 119.89(18) . . ?
C17 C15 C14 120.2(2) . . ?
C17 C15 C16 120.42(18) . . ?
C14 C15 C16 119.4(2) . . ?
C18 C13 C14 120.1(2) . . ?
C18 C13 C12 120.1(2) . . ?
C14 C13 C12 119.83(18) . . ?
O6 C16 N2 119.7(2) . . ?
O6 C16 C15 123.0(2) . . ?
N2 C16 C15 117.36(18) . . ?
O1 C3 N1 120.2(2) . . ?
O1 C3 C4 122.9(2) . . ?
N1 C3 C4 116.9(2) . . ?
O2 C7 N1 119.5(2) . . ?
O2 C7 C6 122.7(2) . . ?
N1 C7 C6 117.79(19) . . ?
O4 C1 O3 123.7(2) . . ?
O4 C1 C2 124.4(2) . . ?
O3 C1 C2 111.9(2) . . ?
O5 C12 N2 120.2(2) . . ?
O5 C12 C13 123.0(2) . . ?
N2 C12 C13 116.8(2) . . ?
N1 C2 C1 111.8(2) . . ?
N1 C2 H2A 105.2(18) . . ?
C1 C2 H2A 108(2) . . ?
N1 C2 H2B 107.8(14) . . ?
C1 C2 H2B 109.6(15) . . ?
H2A C2 H2B 114(3) . . ?
N2 C11 C10 111.4(2) . . ?
N2 C11 H11B 106.6(15) . . ?
C10 C11 H11B 109.1(15) . . ?
N2 C11 H11A 109.4(15) . . ?
C10 C11 H11A 107.9(15) . . ?
H11B C11 H11A 112(2) . . ?
O8 C10 O7 124.7(2) . . ?
O8 C10 C11 125.3(2) . . ?
O7 C10 C11 110.1(3) . . ?
C10 O7 H7 114(3) . . ?
C1 O3 H3 110(2) . . ?
C15 C17 C18 120.5(2) . 3_667 ?
C15 C17 H17 122.0(12) . . ?
C18 C17 H17 117.5(13) 3_667 . ?
C13 C18 C17 120.7(2) . 3_667 ?
C13 C18 H18 120.3(13) . . ?
C17 C18 H18 119.0(13) 3_667 . ?
C4 C9 C8 120.8(2) . 3_566 ?
C4 C9 H9 118.4(14) . . ?
C8 C9 H9 120.8(14) 3_566 . ?
C6 C8 C9 120.5(2) . 3_566 ?
C6 C8 H8 120.6(12) . . ?
C9 C8 H8 118.9(12) 3_566 . ?
C7 N1 C3 124.74(19) . . ?
C7 N1 C2 115.91(19) . . ?
C3 N1 C2 119.3(2) . . ?
C16 N2 C12 125.01(18) . . ?
C16 N2 C11 116.9(2) . . ?
C12 N2 C11 118.0(2) . . ?
C19 N3 C20 120.4(3) . . ?
C19 N3 C21 123.0(2) . . ?
C20 N3 C21 116.6(2) . . ?
O9 C19 N3 125.2(2) . . ?
O9 C19 H19 120.6(14) . . ?
N3 C19 H19 114.1(14) . . ?
N3 C21 H21A 109.5 . . ?
N3 C21 H21B 109.5 . . ?
H21A C21 H21B 109.5 . . ?
N3 C21 H21C 109.5 . . ?
H21A C21 H21C 109.5 . . ?
H21B C21 H21C 109.5 . . ?
N3 C20 H20A 109.5 . . ?
N3 C20 H20B 109.5 . . ?
H20A C20 H20B 109.5 . . ?
N3 C20 H20C 109.5 . . ?
H20A C20 H20C 109.5 . . ?
H20B C20 H20C 109.5 . . ?

loop_
_geom_bond_atom_site_label_1
_geom_bond_atom_site_label_2
_geom_bond_distance
_geom_bond_site_symmetry_2
_geom_bond_publ_flag
O1 C3 1.216(3) . ?
O6 C16 1.215(2) . ?
O2 C7 1.213(2) . ?
O5 C12 1.211(3) . ?
C14 C13 1.407(3) . ?
C14 C15 1.412(3) . ?
C14 C14 1.413(4) 3_667 ?
C6 C8 1.370(3) . ?
C6 C5 1.413(3) . ?
C6 C7 1.473(3) . ?
C5 C4 1.409(3) . ?
C5 C5 1.415(4) 3_566 ?
C4 C9 1.377(3) . ?
C4 C3 1.473(3) . ?
C15 C17 1.373(3) . ?
C15 C16 1.473(3) . ?
C13 C18 1.375(3) . ?
C13 C12 1.477(3) . ?
C16 N2 1.396(3) . ?
C3 N1 1.394(3) . ?
C7 N1 1.394(3) . ?
C1 O4 1.200(3) . ?
C1 O3 1.318(3) . ?
C1 C2 1.498(4) . ?
C12 N2 1.397(3) . ?
C2 N1 1.466(3) . ?
C2 H2A 0.94(3) . ?
C2 H2B 0.99(3) . ?
C11 N2 1.461(3) . ?
C11 C10 1.496(4) . ?
C11 H11B 0.99(3) . ?
C11 H11A 0.97(3) . ?
C10 O8 1.192(3) . ?
C10 O7 1.317(3) . ?
O7 H7 1.01(5) . ?
O3 H3 1.10(5) . ?
C17 C18 1.393(3) 3_667 ?
C17 H17 0.95(2) . ?
C18 C17 1.393(3) 3_667 ?
C18 H18 0.88(2) . ?
C9 C8 1.397(3) 3_566 ?
C9 H9 0.90(2) . ?
C8 C9 1.397(3) 3_566 ?
C8 H8 0.97(2) . ?
N3 C19 1.309(3) . ?
N3 C20 1.451(4) . ?
N3 C21 1.453(4) . ?
C19 O9 1.244(3) . ?
C19 H19 1.02(2) . ?
C21 H21A 0.9600 . ?
C21 H21B 0.9600 . ?
C21 H21C 0.9600 . ?
C20 H20A 0.9600 . ?
C20 H20B 0.9600 . ?
C20 H20C 0.9600 . ?

loop_
_geom_torsion_atom_site_label_1
_geom_torsion_atom_site_label_2
_geom_torsion_atom_site_label_3
_geom_torsion_atom_site_label_4
_geom_torsion
_geom_torsion_site_symmetry_1
_geom_torsion_site_symmetry_2
_geom_torsion_site_symmetry_3
_geom_torsion_site_symmetry_4
_geom_torsion_publ_flag
C8 C6 C5 C4 -178.4(2) . . . . ?
C7 C6 C5 C4 2.6(3) . . . . ?
C8 C6 C5 C5 0.8(4) . . . 3_566 ?
C7 C6 C5 C5 -178.1(2) . . . 3_566 ?
C6 C5 C4 C9 -179.2(2) . . . . ?
C5 C5 C4 C9 1.5(4) 3_566 . . . ?
C6 C5 C4 C3 1.1(3) . . . . ?
C5 C5 C4 C3 -178.2(2) 3_566 . . . ?
C13 C14 C15 C17 -178.9(2) . . . . ?
C14 C14 C15 C17 1.6(4) 3_667 . . . ?
C13 C14 C15 C16 1.6(3) . . . . ?
C14 C14 C15 C16 -177.8(2) 3_667 . . . ?
C15 C14 C13 C18 -178.9(2) . . . . ?
C14 C14 C13 C18 0.5(4) 3_667 . . . ?
C15 C14 C13 C12 0.3(3) . . . . ?
C14 C14 C13 C12 179.8(2) 3_667 . . . ?
C17 C15 C16 O6 -0.8(3) . . . . ?
C14 C15 C16 O6 178.7(2) . . . . ?
C17 C15 C16 N2 179.7(2) . . . . ?
C14 C15 C16 N2 -0.8(3) . . . . ?
C9 C4 C3 O1 -4.7(4) . . . . ?
C5 C4 C3 O1 175.0(2) . . . . ?
C9 C4 C3 N1 175.1(2) . . . . ?
C5 C4 C3 N1 -5.2(3) . . . . ?
C8 C6 C7 O2 -1.3(4) . . . . ?
C5 C6 C7 O2 177.6(2) . . . . ?
C8 C6 C7 N1 178.9(2) . . . . ?
C5 C6 C7 N1 -2.1(3) . . . . ?
C18 C13 C12 O5 -2.5(3) . . . . ?
C14 C13 C12 O5 178.2(2) . . . . ?
C18 C13 C12 N2 176.2(2) . . . . ?
C14 C13 C12 N2 -3.1(3) . . . . ?
O4 C1 C2 N1 -33.9(4) . . . . ?
O3 C1 C2 N1 148.9(2) . . . . ?
N2 C11 C10 O8 8.8(4) . . . . ?
N2 C11 C10 O7 -171.2(2) . . . . ?
C14 C15 C17 C18 -1.7(3) . . . 3_667 ?
C16 C15 C17 C18 177.8(2) . . . 3_667 ?
C14 C13 C18 C17 -0.5(3) . . . 3_667 ?
C12 C13 C18 C17 -179.8(2) . . . 3_667 ?
C5 C4 C9 C8 -0.7(4) . . . 3_566 ?
C3 C4 C9 C8 178.9(2) . . . 3_566 ?
C5 C6 C8 C9 -1.6(4) . . . 3_566 ?
C7 C6 C8 C9 177.3(2) . . . 3_566 ?
O2 C7 N1 C3 177.9(2) . . . . ?
C6 C7 N1 C3 -2.3(3) . . . . ?
O2 C7 N1 C2 0.4(3) . . . . ?
C6 C7 N1 C2 -179.8(2) . . . . ?
O1 C3 N1 C7 -174.3(2) . . . . ?
C4 C3 N1 C7 5.9(3) . . . . ?
O1 C3 N1 C2 3.2(3) . . . . ?
C4 C3 N1 C2 -176.7(2) . . . . ?
C1 C2 N1 C7 -63.3(3) . . . . ?
C1 C2 N1 C3 119.1(3) . . . . ?
O6 C16 N2 C12 178.3(2) . . . . ?
C15 C16 N2 C12 -2.2(3) . . . . ?
O6 C16 N2 C11 0.5(3) . . . . ?
C15 C16 N2 C11 179.94(19) . . . . ?
O5 C12 N2 C16 -177.2(2) . . . . ?
C13 C12 N2 C16 4.1(3) . . . . ?
O5 C12 N2 C11 0.7(3) . . . . ?
C13 C12 N2 C11 -178.1(2) . . . . ?
C10 C11 N2 C16 77.5(3) . . . . ?
C10 C11 N2 C12 -100.5(3) . . . . ?
C20 N3 C19 O9 -1.6(5) . . . . ?
C21 N3 C19 O9 179.0(3) . . . . ?
